data_2235281
loop_
_publ_author_name
'Jerbi, Hasna'
'Hidouri, Mourad'
'Mongi, Ben Amara'

_publ_section_title
;
 Na~7~Mg~13~Nd(PO~4~)~12~
;
_journal_coeditor_code WM2593
_journal_issue 6
_journal_name_full 'Acta Crystallographica Section E'
_journal_page_first i44
_journal_paper_doi 10.1107/S1600536812017850
_journal_volume 68
_journal_year 2012
_chemical_formula_iupac 'Na7 Mg13 Nd (P O4)12'
_chemical_formula_moiety 'Mg13 Na7 Nd O48 P12'
_chemical_formula_sum 'Mg13 Na7 Nd O48 P12'
_chemical_formula_weight 1760.84
_chemical_melting_point 1007
_chemical_name_systematic
;
heptasodium tridecamagnesium neodymium dodecakisphosphate
;
_space_group_IT_number 36
_symmetry_cell_setting orthorhombic
_symmetry_space_group_name_Hall 'C 2c -2'
_symmetry_space_group_name_H-M 'C m c 21'
_atom_sites_solution_primary direct
_atom_sites_solution_secondary difmap
_audit_creation_method SHELXL-97
_cell_angle_alpha 90.00
_cell_angle_beta 90.00
_cell_angle_gamma 90.00
_cell_formula_units_Z 4
_cell_length_a 10.301(3)
_cell_length_b 15.461(4)
_cell_length_c 23.384(6)
_cell_measurement_reflns_used 44599
_cell_measurement_temperature 293(2)
_cell_measurement_theta_max 40
_cell_measurement_theta_min 2.38
_cell_volume 3724.2(17)
_computing_cell_refinement 'SCALEPACK (Otwinowski & Minor, 1997)'
_computing_data_collection 'COLLECT (Nonius, 1998)'
_computing_data_reduction 'SCALEPACK and DENZO (Otwinowski & Minor, 1997)'
_computing_molecular_graphics 'DIAMOND (Brandenburg, 1998)'
_computing_publication_material 'SHELXL97 (Sheldrick, 2008)'
_computing_structure_refinement 'SHELXL97 (Sheldrick, 2008)'
_computing_structure_solution 'SIR92 (Altomare <i>et al.</i>, 1993)'
_diffrn_ambient_temperature 293(2)
_diffrn_measured_fraction_theta_full 0.999
_diffrn_measured_fraction_theta_max 0.999
_diffrn_measurement_device_type 'Bruker--Nonius KappaCCD'
_diffrn_measurement_method 'non-profiled \w scans'
_diffrn_radiation_monochromator graphite
_diffrn_radiation_source 'fine-focus sealed tube'
_diffrn_radiation_type MoK\a
_diffrn_radiation_wavelength 0.71069
_diffrn_reflns_av_R_equivalents 0.1034
_diffrn_reflns_av_sigmaI/netI 0.1081
_diffrn_reflns_limit_h_max 18
_diffrn_reflns_limit_h_min -12
_diffrn_reflns_limit_k_max 27
_diffrn_reflns_limit_k_min -27
_diffrn_reflns_limit_l_max 42
_diffrn_reflns_limit_l_min -42
_diffrn_reflns_number 44522
_diffrn_reflns_theta_full 40.00
_diffrn_reflns_theta_max 39.99
_diffrn_reflns_theta_min 3.16
_diffrn_standards_number 0
_exptl_absorpt_coefficient_mu 2.378
_exptl_absorpt_correction_T_max 0.878
_exptl_absorpt_correction_T_min 0.716
_exptl_absorpt_correction_type analytical
_exptl_absorpt_process_details '(Alcock, 1970)'
_exptl_crystal_colour purple
_exptl_crystal_density_diffrn 3.140
_exptl_crystal_density_method 'not measured'
_exptl_crystal_description parallelepiped
_exptl_crystal_F_000 3428
_exptl_crystal_size_max 0.40
_exptl_crystal_size_mid 0.22
_exptl_crystal_size_min 0.17
_refine_diff_density_max 2.366
_refine_diff_density_min -2.231
_refine_ls_abs_structure_details 'Flack (1983), 5847 Friedel pairs'
_refine_ls_abs_structure_Flack 0.257(9)
_refine_ls_extinction_expression Fc^*^=kFc[1+0.001xFc^2^\l^3^/sin(2\q)]^-1/4^
_refine_ls_extinction_method none
_refine_ls_goodness_of_fit_ref 1.050
_refine_ls_matrix_type full
_refine_ls_number_parameters 424
_refine_ls_number_reflns 11948
_refine_ls_number_restraints 1
_refine_ls_restrained_S_all 1.050
_refine_ls_R_factor_all 0.1149
_refine_ls_R_factor_gt 0.0568
_refine_ls_shift/su_max 0.001
_refine_ls_shift/su_mean 0.000
_refine_ls_structure_factor_coef Fsqd
_refine_ls_weighting_details 'calc w=1/[\s^2^(Fo^2^)+(0.0124P)^2^+42.9558P] where P=(Fo^2^+2Fc^2^)/3'
_refine_ls_weighting_scheme calc
_refine_ls_wR_factor_gt 0.0883
_refine_ls_wR_factor_ref 0.1074
_reflns_number_gt 8244
_reflns_number_total 11948
_reflns_threshold_expression I>2sigma(I)
_cod_data_source_file wm2593.cif
_cod_data_source_block I
_cod_database_code 2235281
_cod_database_fobs_code 2235281

loop_
_symmetry_equiv_pos_as_xyz
'x, y, z'
'-x, -y, z+1/2'
'-x, y, z'
'x, -y, z+1/2'
'x+1/2, y+1/2, z'
'-x+1/2, -y+1/2, z+1/2'
'-x+1/2, y+1/2, z'
'x+1/2, -y+1/2, z+1/2'

loop_
_atom_site_type_symbol
_atom_site_label
_atom_site_fract_x
_atom_site_fract_y
_atom_site_fract_z
_atom_site_U_iso_or_equiv
_atom_site_adp_type
_atom_site_calc_flag
_atom_site_refinement_flags
_atom_site_occupancy
_atom_site_symmetry_multiplicity
Nd Nd 0.0000 0.54408(2) 0.000015(13) 0.00904(5) Uani d S 1 2
P P1 0.21976(9) 0.43115(7) 0.05989(4) 0.00612(16) Uani d . 1 1
O O11 0.1824(3) 0.3576(2) 0.09995(13) 0.0116(6) Uani d . 1 1
O O12 0.3671(3) 0.4462(2) 0.05621(14) 0.0129(6) Uani d . 1 1
O O13 0.1558(3) 0.41806(18) 0.00077(17) 0.0125(5) Uani d . 1 1
O O14 0.1526(3) 0.5162(2) 0.08102(14) 0.0112(5) Uani d . 1 1
P P2 0.74694(10) 0.46442(7) 0.22216(5) 0.00978(18) Uani d . 1 1
O O21 0.7715(4) 0.5517(2) 0.19519(16) 0.0232(8) Uani d . 1 1
O O22 0.7106(3) 0.4816(2) 0.28494(15) 0.0191(7) Uani d . 1 1
O O23 0.6391(3) 0.4113(2) 0.19233(14) 0.0125(6) Uani d . 1 1
O O24 0.8668(3) 0.4038(2) 0.21746(13) 0.0107(5) Uani d . 1 1
P P3 0.24602(11) 0.70154(7) 0.98592(4) 0.00913(18) Uani d . 1 1
O O31 0.2995(3) 0.6688(2) 0.04252(14) 0.0168(7) Uani d . 1 1
O O32 0.1777(4) 0.6272(2) 0.95352(15) 0.0170(7) Uani d . 1 1
O O33 0.3605(3) 0.7387(2) 0.95155(16) 0.0153(6) Uani d . 1 1
O O34 0.1511(3) 0.7784(2) 0.98766(14) 0.0160(7) Uani d . 1 1
P P4 0.23934(11) 0.72710(8) 0.81954(5) 0.0116(2) Uani d . 1 1
O O41 0.3634(4) 0.6820(3) 0.8390(2) 0.0337(12) Uani d . 1 1
O O42 0.2489(5) 0.7603(3) 0.75815(16) 0.0286(9) Uani d . 1 1
O O43 0.1310(3) 0.6600(2) 0.82915(14) 0.0143(6) Uani d . 1 1
O O44 0.2043(4) 0.8076(2) 0.85537(15) 0.0210(8) Uani d . 1 1
P P5 0.0000 0.72322(10) 0.11586(7) 0.0069(3) Uani d S 1 2
O O51 0.0000 0.6619(3) 0.0654(2) 0.0144(8) Uani d S 1 2
O O52 0.0000 0.8177(3) 0.09809(19) 0.0105(8) Uani d S 1 2
O O53 0.1213(3) 0.7066(2) 0.15281(15) 0.0132(6) Uani d . 1 1
P P6 0.5000 0.64818(10) 0.16991(6) 0.0060(2) Uani d S 1 2
O O61 0.6206(3) 0.7003(2) 0.15437(17) 0.0180(7) Uani d . 1 1
O O62 0.5000 0.5682(3) 0.1316(2) 0.0294(14) Uani d S 1 2
O O63 0.5000 0.6231(4) 0.2330(2) 0.0169(10) Uani d S 1 2
P P7 0.02504(19) 0.55827(15) 0.36368(10) 0.0078(5) Uani d P 0.50 1
O O71 0.0000 0.5300(3) 0.3018(2) 0.0166(9) Uani d S 1 2
O O72X -0.020(3) 0.6490(5) 0.3742(4) 0.037(6) Uani d P 0.50 1
O O73X 0.0621(7) 0.4980(6) 0.3999(3) 0.0252(18) Uani d P 0.50 1
O O74X 0.1652(7) 0.5446(5) 0.3848(3) 0.0177(12) Uiso d P 0.50 1
P P8 0.5147(8) 0.53079(15) 0.39974(9) 0.0120(12) Uani d P 0.50 1
O O81 0.5000 0.5645(4) 0.3388(2) 0.0255(13) Uani d S 1 2
O O82X 0.4470(6) 0.5929(4) 0.4417(3) 0.0130(12) Uani d P 0.50 1
O O83X 0.3373(6) 0.5306(4) 0.4107(3) 0.0141(12) Uani d P 0.50 1
O O84X 0.5429(8) 0.4411(6) 0.4069(4) 0.037(2) Uiso d P 0.50 1
Mg Mg1 0.0000 0.40172(15) 0.28024(9) 0.0100(4) Uani d S 1 2
Mg Mg2 0.5000 0.43819(13) 0.13099(9) 0.0072(4) Uani d S 1 2
Mg Mg3 0.0000 0.85120(14) 0.01707(9) 0.0082(4) Uani d S 1 2
Mg Mg4 0.0000 0.78245(17) 0.39476(10) 0.0115(4) Uani d S 1 2
Mg Mg5 0.76130(15) 0.29805(10) 0.17575(7) 0.0091(3) Uani d . 1 1
Mg Mg6 0.2319(3) 0.63904(12) 0.43096(8) 0.0284(5) Uani d . 1 1
Mg Mg7 0.34561(18) 0.60958(11) 0.28670(8) 0.0187(4) Uani d . 1 1
Mg Mg8 0.24440(18) 0.61726(10) 0.11851(7) 0.0155(3) Uani d . 1 1
Mg Mg 0.2460(2) 0.56877(13) 0.87518(8) 0.0254(5) Uani d P 0.50 1
Na Na 0.2460(2) 0.56877(13) 0.87518(8) 0.0254(5) Uani d P 0.50 1
Na Na1 0.0000 0.0937(2) 0.78091(13) 0.0195(6) Uani d S 1 2
Na Na2 0.0000 0.2634(2) 0.40137(14) 0.0226(7) Uani d S 1 2
Na Na3 0.0000 0.4531(3) 0.14512(14) 0.0235(8) Uani d S 1 2
Na Na4 0.5000 0.4330(2) 0.52265(14) 0.0230(6) Uani d S 1 2
Na Na5 0.5000 0.7765(2) 0.05347(18) 0.0352(9) Uani d S 1 2
Na Na6 0.9685(5) 0.6495(4) 0.2386(2) 0.0455(19) Uani d P 0.50 1

loop_
_atom_site_aniso_label
_atom_site_aniso_U_11
_atom_site_aniso_U_22
_atom_site_aniso_U_33
_atom_site_aniso_U_12
_atom_site_aniso_U_13
_atom_site_aniso_U_23
Nd 0.00955(11) 0.00944(11) 0.00815(11) 0.000 0.000 0.00003(13)
P1 0.0045(4) 0.0058(4) 0.0080(4) -0.0004(3) -0.0007(3) 0.0007(3)
O11 0.0116(14) 0.0103(14) 0.0129(14) -0.0008(11) -0.0013(11) 0.0024(11)
O12 0.0077(12) 0.0131(15) 0.0180(14) 0.0004(10) -0.0045(11) 0.0040(12)
O13 0.0140(12) 0.0133(12) 0.0101(11) 0.0056(9) -0.0042(14) -0.0014(15)
O14 0.0107(13) 0.0078(12) 0.0152(14) 0.0017(10) 0.0009(11) -0.0026(11)
P2 0.0077(4) 0.0110(5) 0.0107(4) 0.0020(4) 0.0012(3) 0.0015(4)
O21 0.032(2) 0.0138(16) 0.0238(18) -0.0055(15) -0.0075(15) 0.0097(14)
O22 0.0187(16) 0.0227(18) 0.0158(16) 0.0043(13) 0.0081(13) -0.0005(14)
O23 0.0083(13) 0.0147(15) 0.0146(15) 0.0024(11) 0.0001(10) 0.0006(12)
O24 0.0075(12) 0.0174(14) 0.0073(12) 0.0037(11) 0.0006(10) 0.0014(11)
P3 0.0102(4) 0.0082(4) 0.0090(4) -0.0014(3) 0.0035(4) 0.0002(3)
O31 0.0216(17) 0.0185(16) 0.0102(14) -0.0027(13) 0.0001(12) 0.0042(12)
O32 0.0230(17) 0.0127(15) 0.0152(15) -0.0051(13) -0.0003(13) -0.0008(12)
O33 0.0140(14) 0.0133(15) 0.0187(15) 0.0007(12) 0.0105(12) 0.0022(12)
O34 0.0102(13) 0.0164(15) 0.0213(17) 0.0026(11) 0.0038(11) -0.0065(12)
P4 0.0090(4) 0.0146(5) 0.0113(5) 0.0012(4) -0.0023(4) -0.0070(4)
O41 0.0142(16) 0.044(3) 0.043(2) 0.0165(17) -0.0161(17) -0.036(2)
O42 0.041(2) 0.031(2) 0.0138(18) -0.0208(19) 0.0055(17) -0.0077(15)
O43 0.0123(13) 0.0217(17) 0.0088(13) -0.0002(12) -0.0021(11) -0.0017(12)
O44 0.028(2) 0.0195(18) 0.0151(16) 0.0066(15) -0.0036(14) -0.0102(13)
P5 0.0079(6) 0.0051(6) 0.0076(6) 0.000 0.000 0.0011(5)
O51 0.021(2) 0.0100(19) 0.012(2) 0.000 0.000 -0.0024(16)
O52 0.015(2) 0.0055(18) 0.0110(19) 0.000 0.000 0.0003(15)
O53 0.0095(14) 0.0115(15) 0.0185(15) -0.0013(11) -0.0040(11) 0.0006(12)
P6 0.0053(6) 0.0062(6) 0.0065(6) 0.000 0.000 0.0004(5)
O61 0.0110(15) 0.0175(17) 0.0255(19) -0.0056(12) -0.0036(13) 0.0066(14)
O62 0.071(5) 0.006(2) 0.012(2) 0.000 0.000 -0.0005(18)
O63 0.019(2) 0.023(3) 0.009(2) 0.000 0.000 0.0034(18)
P7 0.0061(12) 0.0098(9) 0.0075(8) 0.0002(6) 0.0002(6) -0.0024(7)
O71 0.027(3) 0.014(2) 0.0083(19) 0.000 0.000 -0.0022(16)
O72X 0.051(18) 0.012(3) 0.047(5) 0.011(5) 0.000(5) -0.012(3)
O73X 0.019(3) 0.049(5) 0.008(3) 0.021(3) 0.001(2) 0.007(3)
P8 0.012(4) 0.0146(9) 0.0094(7) -0.0055(11) 0.0032(9) -0.0058(6)
O81 0.021(3) 0.049(4) 0.007(2) 0.000 0.000 -0.007(2)
O82X 0.014(3) 0.018(3) 0.007(3) -0.001(2) -0.004(2) -0.006(2)
O83X 0.009(3) 0.011(3) 0.023(3) -0.004(2) 0.007(2) -0.003(2)
Mg1 0.0107(9) 0.0119(10) 0.0072(9) 0.000 0.000 0.0004(8)
Mg2 0.0089(9) 0.0069(9) 0.0057(8) 0.000 0.000 -0.0012(7)
Mg3 0.0084(9) 0.0100(9) 0.0063(8) 0.000 0.000 0.0006(7)
Mg4 0.0047(8) 0.0212(12) 0.0085(9) 0.000 0.000 0.0029(8)
Mg5 0.0094(6) 0.0081(6) 0.0097(6) 0.0007(5) 0.0006(5) 0.0002(5)
Mg6 0.0638(15) 0.0095(8) 0.0119(8) 0.0020(9) 0.0194(9) 0.0014(6)
Mg7 0.0232(9) 0.0122(8) 0.0207(9) -0.0036(6) 0.0076(7) -0.0063(7)
Mg8 0.0256(8) 0.0089(7) 0.0121(7) -0.0053(6) 0.0074(6) -0.0026(6)
Mg 0.0535(14) 0.0087(8) 0.0140(8) 0.0107(8) -0.0124(9) -0.0020(7)
Na 0.0535(14) 0.0087(8) 0.0140(8) 0.0107(8) -0.0124(9) -0.0020(7)
Na1 0.0121(12) 0.0292(17) 0.0172(14) 0.000 0.000 -0.0063(13)
Na2 0.0154(14) 0.0356(19) 0.0167(15) 0.000 0.000 0.0073(14)
Na3 0.0152(15) 0.043(2) 0.0125(14) 0.000 0.000 0.0112(14)
Na4 0.0312(17) 0.0170(14) 0.0208(15) 0.000 0.000 -0.0035(12)
Na5 0.0243(17) 0.0295(19) 0.052(2) 0.000 0.000 -0.0176(17)
Na6 0.047(5) 0.057(3) 0.032(3) 0.009(3) 0.000(2) 0.029(3)

loop_
_atom_type_symbol
_atom_type_description
_atom_type_scat_dispersion_real
_atom_type_scat_dispersion_imag
_atom_type_scat_source
Na Na 0.0362 0.0249 'International Tables Vol C Tables 4.2.6.8 and 6.1.1.4'
Nd Nd -0.1943 3.0179 'International Tables Vol C Tables 4.2.6.8 and 6.1.1.4'
Mg Mg 0.0486 0.0363 'International Tables Vol C Tables 4.2.6.8 and 6.1.1.4'
P P 0.1023 0.0942 'International Tables Vol C Tables 4.2.6.8 and 6.1.1.4'
O O 0.0106 0.0060 'International Tables Vol C Tables 4.2.6.8 and 6.1.1.4'

loop_
_geom_angle_atom_site_label_1
_geom_angle_atom_site_label_2
_geom_angle_atom_site_label_3
_geom_angle_site_symmetry_1
_geom_angle_site_symmetry_3
_geom_angle
O51 Nd O32 . 3_554 83.43(11)
O51 Nd O32 . 1_554 83.43(11)
O32 Nd O32 3_554 1_554 94.83(17)
O51 Nd O14 . 3 69.20(11)
O32 Nd O14 3_554 3 87.56(11)
O32 Nd O14 1_554 3 152.10(10)
O51 Nd O14 . . 69.20(11)
O32 Nd O14 3_554 . 152.10(10)
O32 Nd O14 1_554 . 87.56(11)
O14 Nd O14 3 . 77.97(14)
O51 Nd O73X . 2_564 142.9(2)
O32 Nd O73X 3_554 2_564 62.54(18)
O32 Nd O73X 1_554 2_564 85.0(2)
O14 Nd O73X 3 2_564 120.1(2)
O14 Nd O73X . 2_564 145.25(18)
O51 Nd O73X . 4_564 142.9(2)
O32 Nd O73X 3_554 4_564 85.0(2)
O32 Nd O73X 1_554 4_564 62.54(18)
O14 Nd O73X 3 4_564 145.25(18)
O14 Nd O73X . 4_564 120.1(2)
O51 Nd O13 . 3 125.91(10)
O32 Nd O13 3_554 3 86.19(11)
O32 Nd O13 1_554 3 150.44(11)
O14 Nd O13 3 3 57.41(11)
O14 Nd O13 . 3 105.15(11)
O73X Nd O13 2_564 3 69.2(2)
O73X Nd O13 4_564 3 88.21(19)
O51 Nd O13 . . 125.91(10)
O32 Nd O13 3_554 . 150.44(11)
O32 Nd O13 1_554 . 86.19(11)
O14 Nd O13 3 . 105.15(11)
O14 Nd O13 . . 57.41(11)
O73X Nd O13 2_564 . 88.21(19)
O73X Nd O13 4_564 . 69.2(2)
O13 Nd O13 3 . 78.96(13)
O11 P1 O12 . . 113.35(18)
O11 P1 O13 . . 110.18(18)
O12 P1 O13 . . 112.99(18)
O11 P1 O14 . . 108.76(18)
O12 P1 O14 . . 109.08(18)
O13 P1 O14 . . 101.78(16)
O21 P2 O22 . . 106.5(2)
O21 P2 O23 . . 113.9(2)
O22 P2 O23 . . 110.3(2)
O21 P2 O24 . . 112.1(2)
O22 P2 O24 . . 111.42(19)
O23 P2 O24 . . 102.61(18)
O31 P3 O33 1_556 . 107.5(2)
O31 P3 O34 1_556 . 117.7(2)
O33 P3 O34 . . 102.28(19)
O31 P3 O32 1_556 . 110.1(2)
O33 P3 O32 . . 111.7(2)
O34 P3 O32 . . 107.3(2)
O41 P4 O42 . . 112.4(3)
O41 P4 O43 . . 104.8(2)
O42 P4 O43 . . 114.2(2)
O41 P4 O44 . . 113.7(2)
O42 P4 O44 . . 104.7(2)
O43 P4 O44 . . 107.1(2)
O51 P5 O52 . . 112.9(3)
O51 P5 O53 . 3 109.44(18)
O52 P5 O53 . 3 108.27(17)
O51 P5 O53 . . 109.44(18)
O52 P5 O53 . . 108.27(17)
O53 P5 O53 3 . 108.4(3)
O61 P6 O61 3_655 . 109.1(3)
O61 P6 O62 3_655 . 106.7(2)
O61 P6 O62 . . 106.7(2)
O61 P6 O63 3_655 . 111.39(19)
O61 P6 O63 . . 111.39(19)
O62 P6 O63 . . 111.2(3)
O73X P7 O72X . 3 126.7(7)
O73X P7 O72X . . 130.4(5)
O73X P7 O71 . . 117.0(4)
O72X P7 O71 3 . 115.9(5)
O72X P7 O71 . . 111.7(5)
O72X P7 O74X 3 . 96.5(11)
O72X P7 O74X . . 111.4(10)
O71 P7 O74X . . 114.9(3)
O72X P7 O73X 3 3 118.5(9)
O72X P7 O73X . 3 107.2(9)
O71 P7 O73X . 3 104.3(3)
O74X P7 O73X . 3 106.6(4)
O73X P7 O74X . 3 92.9(4)
O72X P7 O74X 3 3 91.4(11)
O72X P7 O74X . 3 76.0(10)
O71 P7 O74X . 3 92.1(2)
O74X P7 O74X . 3 144.3(5)
O84X P8 O82X . 3_655 121.1(5)
P8 P8 O84X 3_655 3_655 66.9(4)
O82X P8 O84X 3_655 3_655 130.2(5)
O84X P8 O81 . . 117.6(5)
O82X P8 O81 3_655 . 116.1(4)
O84X P8 O81 3_655 . 112.1(5)
O84X P8 O82X . . 128.5(5)
O84X P8 O82X 3_655 . 108.8(6)
O81 P8 O82X . . 109.7(4)
O84X P8 O83X . 3_655 77.2(5)
O82X P8 O83X 3_655 3_655 67.4(4)
O84X P8 O83X 3_655 3_655 111.5(5)
O81 P8 O83X . 3_655 104.7(4)
O82X P8 O83X . 3_655 110.0(4)
O84X P8 O83X . . 100.6(5)
O82X P8 O83X 3_655 . 100.3(4)
O84X P8 O83X 3_655 . 66.1(5)
O81 P8 O83X . . 91.8(4)
O82X P8 O83X . . 57.6(4)
O83X P8 O83X 3_655 . 162.4(5)
O24 Mg1 O24 1_455 3_655 86.12(19)
O24 Mg1 O43 1_455 2_564 87.97(13)
O24 Mg1 O43 3_655 2_564 151.84(19)
O24 Mg1 O43 1_455 4_564 151.84(19)
O24 Mg1 O43 3_655 4_564 87.97(13)
O43 Mg1 O43 2_564 4_564 84.4(2)
O24 Mg1 O71 1_455 . 99.48(16)
O24 Mg1 O71 3_655 . 99.48(16)
O43 Mg1 O71 2_564 . 108.65(16)
O43 Mg1 O71 4_564 . 108.65(16)
O62 Mg2 O52 . 5_545 158.0(2)
O62 Mg2 O23 . . 101.27(16)
O52 Mg2 O23 5_545 . 94.54(15)
O62 Mg2 O23 . 3_655 101.27(16)
O52 Mg2 O23 5_545 3_655 94.54(15)
O23 Mg2 O23 . 3_655 87.7(2)
O62 Mg2 O12 . . 87.15(16)
O52 Mg2 O12 5_545 . 75.59(14)
O23 Mg2 O12 . . 169.17(16)
O23 Mg2 O12 3_655 . 97.46(13)
O62 Mg2 O12 . 3_655 87.15(16)
O52 Mg2 O12 5_545 3_655 75.59(14)
O23 Mg2 O12 . 3_655 97.46(13)
O23 Mg2 O12 3_655 3_655 169.17(16)
O12 Mg2 O12 . 3_655 75.97(18)
O52 Mg3 O82X . 8_464 161.1(2)
O52 Mg3 O82X . 6_564 161.1(2)
O82X Mg3 O82X 8_464 6_564 31.1(4)
O52 Mg3 O34 . 3_554 100.35(15)
O82X Mg3 O34 8_464 3_554 74.8(2)
O82X Mg3 O34 6_564 3_554 98.4(2)
O52 Mg3 O34 . 1_554 100.35(15)
O82X Mg3 O34 8_464 1_554 98.4(2)
O82X Mg3 O34 6_564 1_554 74.8(2)
O34 Mg3 O34 3_554 1_554 99.4(2)
O52 Mg3 O12 . 7 77.01(14)
O82X Mg3 O12 8_464 7 104.0(2)
O82X Mg3 O12 6_564 7 84.9(2)
O34 Mg3 O12 3_554 7 168.63(15)
O34 Mg3 O12 1_554 7 91.93(13)
O52 Mg3 O12 . 5_455 77.01(14)
O82X Mg3 O12 8_464 5_455 84.9(2)
O82X Mg3 O12 6_564 5_455 104.0(2)
O34 Mg3 O12 3_554 5_455 91.93(13)
O34 Mg3 O12 1_554 5_455 168.63(15)
O12 Mg3 O12 7 5_455 76.70(17)
O33 Mg4 O33 8_464 6_564 92.9(2)
O33 Mg4 O41 8_464 8_464 88.36(17)
O33 Mg4 O41 6_564 8_464 173.5(2)
O33 Mg4 O41 8_464 6_564 173.5(2)
O33 Mg4 O41 6_564 6_564 88.36(17)
O41 Mg4 O41 8_464 6_564 89.7(3)
O33 Mg4 O72X 8_464 . 85.5(6)
O33 Mg4 O72X 6_564 . 93.5(6)
O41 Mg4 O72X 8_464 . 93.0(6)
O41 Mg4 O72X 6_564 . 100.8(6)
O33 Mg4 O72X 8_464 3 93.5(6)
O33 Mg4 O72X 6_564 3 85.5(6)
O41 Mg4 O72X 8_464 3 100.8(6)
O41 Mg4 O72X 6_564 3 93.0(6)
O72X Mg4 O72X . 3 11.1(15)
O33 Mg4 O84X 8_464 5_455 102.3(2)
O33 Mg4 O84X 6_564 5_455 87.6(2)
O41 Mg4 O84X 8_464 5_455 85.9(3)
O41 Mg4 O84X 6_564 5_455 71.3(3)
O72X Mg4 O84X . 5_455 172.1(5)
O72X Mg4 O84X 3 5_455 163.0(7)
O33 Mg4 O84X 8_464 7 87.6(2)
O33 Mg4 O84X 6_564 7 102.3(2)
O41 Mg4 O84X 8_464 7 71.3(3)
O41 Mg4 O84X 6_564 7 85.9(3)
O72X Mg4 O84X . 7 163.0(7)
O72X Mg4 O84X 3 7 172.1(5)
O84X Mg4 O84X 5_455 7 20.3(4)
O61 Mg5 O11 7_645 3_655 87.23(15)
O61 Mg5 O53 7_645 5_545 81.09(15)
O11 Mg5 O53 3_655 5_545 105.84(15)
O61 Mg5 O42 7_645 2_664 86.34(19)
O11 Mg5 O42 3_655 2_664 166.46(18)
O53 Mg5 O42 5_545 2_664 84.92(16)
O61 Mg5 O23 7_645 . 174.75(16)
O11 Mg5 O23 3_655 . 87.55(13)
O53 Mg5 O23 5_545 . 100.94(14)
O42 Mg5 O23 2_664 . 98.63(18)
O61 Mg5 O24 7_645 . 111.86(16)
O11 Mg5 O24 3_655 . 84.91(13)
O53 Mg5 O24 5_545 . 163.94(15)
O42 Mg5 O24 2_664 . 86.44(15)
O23 Mg5 O24 . . 67.04(12)
O74X Mg6 O13 . 4_565 89.1(2)
O74X Mg6 O83X . . 56.3(3)
O13 Mg6 O83X 4_565 . 92.0(2)
O74X Mg6 O44 . 6_564 86.4(2)
O13 Mg6 O44 4_565 6_564 174.7(2)
O83X Mg6 O44 . 6_564 87.8(2)
O74X Mg6 O33 . 6_564 128.5(3)
O13 Mg6 O33 4_565 6_564 91.79(15)
O83X Mg6 O33 . 6_564 173.9(2)
O44 Mg6 O33 6_564 6_564 88.92(16)
O74X Mg6 O34 . 6_564 164.9(3)
O13 Mg6 O34 4_565 6_564 88.80(15)
O83X Mg6 O34 . 6_564 108.8(2)
O44 Mg6 O34 6_564 6_564 96.32(17)
O33 Mg6 O34 6_564 6_564 66.49(13)
O74X Mg6 O82X . . 99.5(3)
O13 Mg6 O82X 4_565 . 98.5(2)
O83X Mg6 O82X . . 43.6(2)
O44 Mg6 O82X 6_564 . 85.0(2)
O33 Mg6 O82X 6_564 . 131.0(2)
O34 Mg6 O82X 6_564 . 66.03(19)
O74X Mg6 O72X . 3 57.0(3)
O13 Mg6 O72X 4_565 3 96.6(4)
O83X Mg6 O72X . 3 112.4(3)
O44 Mg6 O72X 6_564 3 78.6(4)
O33 Mg6 O72X 6_564 3 71.9(2)
O34 Mg6 O72X 6_564 3 138.2(2)
O82X Mg6 O72X . 3 151.8(3)
O63 Mg7 O22 . 3_655 107.8(2)
O63 Mg7 O44 . 6_564 126.5(2)
O22 Mg7 O44 3_655 6_564 121.83(17)
O63 Mg7 O81 . . 78.59(17)
O22 Mg7 O81 3_655 . 84.7(2)
O44 Mg7 O81 6_564 . 86.87(19)
O63 Mg7 O42 . 6_564 93.50(19)
O22 Mg7 O42 3_655 6_564 134.79(17)
O44 Mg7 O42 6_564 6_564 66.04(15)
O81 Mg7 O42 . 6_564 139.5(2)
O63 Mg7 O21 . 3_655 83.75(16)
O22 Mg7 O21 3_655 3_655 61.68(13)
O44 Mg7 O21 6_564 3_655 135.69(17)
O81 Mg7 O21 . 3_655 134.72(19)
O42 Mg7 O21 6_564 3_655 82.42(14)
O14 Mg8 O31 . . 93.14(15)
O14 Mg8 O53 . . 113.75(15)
O31 Mg8 O53 . . 104.63(16)
O14 Mg8 O21 . 3_655 87.71(16)
O31 Mg8 O21 . 3_655 167.17(18)
O53 Mg8 O21 . 3_655 86.66(16)
O14 Mg8 O61 . 3_655 165.25(16)
O31 Mg8 O61 . 3_655 85.58(16)
O53 Mg8 O61 . 3_655 80.71(14)
O21 Mg8 O61 3_655 3_655 90.34(17)
O14 Mg8 O62 . . 106.35(15)
O31 Mg8 O62 . . 86.43(16)
O53 Mg8 O62 . . 137.41(16)
O21 Mg8 O62 3_655 . 81.06(17)
O61 Mg8 O62 3_655 . 58.92(15)
O74X Mg O83X 4_565 4_565 57.2(3)
O74X Mg O43 4_565 . 114.5(2)
O83X Mg O43 4_565 . 170.6(3)
O74X Mg O32 4_565 . 98.0(2)
O83X Mg O32 4_565 . 97.0(2)
O43 Mg O32 . . 88.34(15)
O74X Mg O73X 4_565 4_565 36.3(3)
O83X Mg O73X 4_565 4_565 86.3(3)
O43 Mg O73X . 4_565 88.0(3)
O32 Mg O73X . 4_565 72.4(2)
O74X Mg O41 4_565 . 162.5(3)
O83X Mg O41 4_565 . 119.8(2)
O43 Mg O41 . . 66.51(14)
O32 Mg O41 . . 99.53(16)
O73X Mg O41 4_565 . 153.8(3)
O74X Mg O22 4_565 2_665 83.3(2)
O83X Mg O22 4_565 2_665 91.7(2)
O43 Mg O22 . 2_665 82.45(14)
O32 Mg O22 . 2_665 170.34(17)
O73X Mg O22 4_565 2_665 104.3(2)
O41 Mg O22 . 2_665 79.46(16)
O74X Mg O84X 4_565 2_665 107.8(3)
O83X Mg O84X 4_565 2_665 50.7(3)
O43 Mg O84X . 2_665 137.0(3)
O32 Mg O84X . 2_665 93.5(3)
O73X Mg O84X 4_565 2_665 133.4(3)
O41 Mg O84X . 2_665 70.8(3)
O22 Mg O84X 2_665 2_665 95.2(3)
O41 Na1 O41 7_545 5_445 72.3(2)
O41 Na1 O22 7_545 6 140.18(17)
O41 Na1 O22 5_445 6 74.28(14)
O41 Na1 O22 7_545 8_455 74.28(14)
O41 Na1 O22 5_445 8_455 140.18(17)
O22 Na1 O22 6 8_455 123.4(2)
O41 Na1 O23 7_545 6 145.3(2)
O41 Na1 O23 5_445 6 98.65(13)
O22 Na1 O23 6 6 61.06(12)
O22 Na1 O23 8_455 6 121.17(16)
O41 Na1 O23 7_545 8_455 98.65(14)
O41 Na1 O23 5_445 8_455 145.3(2)
O22 Na1 O23 6 8_455 121.17(16)
O22 Na1 O23 8_455 8_455 61.06(12)
O23 Na1 O23 6 8_455 69.34(17)
O41 Na1 O81 7_545 6 102.98(19)
O41 Na1 O81 5_445 6 102.98(19)
O22 Na1 O81 6 6 64.39(11)
O22 Na1 O81 8_455 6 64.39(11)
O23 Na1 O81 6 6 111.76(16)
O23 Na1 O81 8_455 6 111.76(16)
O43 Na2 O43 2_564 4_564 66.40(17)
O43 Na2 O44 2_564 2_564 58.49(12)
O43 Na2 O44 4_564 2_564 111.21(16)
O43 Na2 O44 2_564 4_564 111.21(16)
O43 Na2 O44 4_564 4_564 58.49(12)
O44 Na2 O44 2_564 4_564 107.7(2)
O43 Na2 O34 2_564 2_564 108.65(10)
O43 Na2 O34 4_564 2_564 165.5(2)
O44 Na2 O34 2_564 2_564 74.65(12)
O44 Na2 O34 4_564 2_564 133.75(17)
O43 Na2 O34 2_564 4_564 165.5(2)
O43 Na2 O34 4_564 4_564 108.65(10)
O44 Na2 O34 2_564 4_564 133.75(17)
O44 Na2 O34 4_564 4_564 74.65(12)
O34 Na2 O34 2_564 4_564 72.59(16)
O43 Na2 O32 2_564 4_564 111.67(17)
O43 Na2 O32 4_564 4_564 69.32(12)
O44 Na2 O32 2_564 4_564 166.14(17)
O44 Na2 O32 4_564 4_564 84.56(11)
O34 Na2 O32 2_564 4_564 101.72(15)
O34 Na2 O32 4_564 4_564 54.69(11)
O43 Na2 O32 2_564 2_564 69.32(12)
O43 Na2 O32 4_564 2_564 111.67(17)
O44 Na2 O32 2_564 2_564 84.56(11)
O44 Na2 O32 4_564 2_564 166.14(17)
O34 Na2 O32 2_564 2_564 54.69(11)
O34 Na2 O32 4_564 2_564 101.72(15)
O32 Na2 O32 4_564 2_564 82.55(18)
O43 Na2 O82X 2_564 5_445 124.47(17)
O43 Na2 O82X 4_564 5_445 140.8(2)
O44 Na2 O82X 2_564 5_445 65.98(16)
O44 Na2 O82X 4_564 5_445 84.37(18)
O34 Na2 O82X 2_564 5_445 53.55(16)
O34 Na2 O82X 4_564 5_445 68.42(16)
O32 Na2 O82X 4_564 5_445 122.98(17)
O32 Na2 O82X 2_564 5_445 106.98(16)
O43 Na2 O82X 2_564 7_545 140.8(2)
O43 Na2 O82X 4_564 7_545 124.47(17)
O44 Na2 O82X 2_564 7_545 84.37(18)
O44 Na2 O82X 4_564 7_545 65.98(16)
O34 Na2 O82X 2_564 7_545 68.42(16)
O34 Na2 O82X 4_564 7_545 53.55(16)
O32 Na2 O82X 4_564 7_545 106.98(16)
O32 Na2 O82X 2_564 7_545 122.98(17)
O82X Na2 O82X 5_445 7_545 22.1(3)
O24 Na3 O24 3_655 1_455 72.97(18)
O24 Na3 O14 3_655 3 171.6(2)
O24 Na3 O14 1_455 3 101.77(11)
O24 Na3 O14 3_655 . 101.77(11)
O24 Na3 O14 1_455 . 171.6(2)
O14 Na3 O14 3 . 82.65(18)
O24 Na3 O11 3_655 3 122.51(19)
O24 Na3 O11 1_455 3 71.46(12)
O14 Na3 O11 3 3 60.14(11)
O14 Na3 O11 . 3 116.87(17)
O24 Na3 O11 3_655 . 71.46(12)
O24 Na3 O11 1_455 . 122.51(19)
O14 Na3 O11 3 . 116.87(17)
O14 Na3 O11 . . 60.14(11)
O11 Na3 O11 3 . 91.98(18)
O12 Na4 O12 2_665 4_565 68.10(16)
O12 Na4 O62 2_665 2_665 71.64(14)
O12 Na4 O62 4_565 2_665 71.64(14)
O12 Na4 O31 2_665 4_565 146.90(16)
O12 Na4 O31 4_565 4_565 87.77(11)
O62 Na4 O31 2_665 4_565 79.58(13)
O12 Na4 O31 2_665 2_665 87.77(11)
O12 Na4 O31 4_565 2_665 146.90(16)
O62 Na4 O31 2_665 2_665 79.58(13)
O31 Na4 O31 4_565 2_665 103.03(19)
O12 Na4 O84X 2_665 . 101.0(2)
O12 Na4 O84X 4_565 . 111.8(2)
O62 Na4 O84X 2_665 . 170.47(19)
O31 Na4 O84X 4_565 . 109.1(2)
O31 Na4 O84X 2_665 . 94.3(2)
O12 Na4 O84X 2_665 3_655 111.8(2)
O12 Na4 O84X 4_565 3_655 101.0(2)
O62 Na4 O84X 2_665 3_655 170.47(18)
O31 Na4 O84X 4_565 3_655 94.3(2)
O31 Na4 O84X 2_665 3_655 109.1(2)
O84X Na4 O84X . 3_655 18.5(4)
O11 Na5 O11 5 7 97.14(19)
O11 Na5 O31 5 . 159.2(2)
O11 Na5 O31 7 . 76.89(11)
O11 Na5 O31 5 3_655 76.89(11)
O11 Na5 O31 7 3_655 159.2(2)
O31 Na5 O31 . 3_655 101.6(2)
O11 Na5 O33 5 1_554 147.69(19)
O11 Na5 O33 7 1_554 95.00(11)
O31 Na5 O33 . 1_554 53.08(11)
O31 Na5 O33 3_655 1_554 100.52(15)
O11 Na5 O33 5 3_654 95.00(11)
O11 Na5 O33 7 3_654 147.69(19)
O31 Na5 O33 . 3_654 100.52(15)
O31 Na5 O33 3_655 3_654 53.08(11)
O33 Na5 O33 1_554 3_654 60.72(15)
O11 Na5 O61 5 . 62.08(13)
O11 Na5 O61 7 . 99.82(18)
O31 Na5 O61 . . 98.93(17)
O31 Na5 O61 3_655 . 59.67(13)
O33 Na5 O61 1_554 . 144.13(18)
O33 Na5 O61 3_654 . 112.32(12)
O11 Na5 O61 5 3_655 99.82(18)
O11 Na5 O61 7 3_655 62.08(13)
O31 Na5 O61 . 3_655 59.67(13)
O31 Na5 O61 3_655 3_655 98.93(17)
O33 Na5 O61 1_554 3_655 112.32(12)
O33 Na5 O61 3_654 3_655 144.13(18)
O61 Na5 O61 . 3_655 50.43(16)
O11 Na5 O13 5 7 102.48(15)
O11 Na5 O13 7 7 53.73(12)
O31 Na5 O13 . 7 90.11(11)
O31 Na5 O13 3_655 7 146.76(19)
O33 Na5 O13 1_554 7 62.13(12)
O33 Na5 O13 3_654 7 94.41(16)
O61 Na5 O13 . 7 149.41(17)
O61 Na5 O13 3_655 7 113.70(11)
O11 Na5 O13 5 5 53.73(12)
O11 Na5 O13 7 5 102.48(15)
O31 Na5 O13 . 5 146.76(19)
O31 Na5 O13 3_655 5 90.11(11)
O33 Na5 O13 1_554 5 94.41(16)
O33 Na5 O13 3_654 5 62.13(12)
O61 Na5 O13 . 5 113.70(11)
O61 Na5 O13 3_655 5 149.41(17)
O13 Na5 O13 7 5 65.17(14)
Na6 Na6 O53 3_755 3_655 112.87(15)
Na6 Na6 O71 3_755 1_655 82.19(13)
O53 Na6 O71 3_655 1_655 149.5(3)
Na6 Na6 O42 3_755 8_564 147.02(18)
O53 Na6 O42 3_655 8_564 67.95(17)
O71 Na6 O42 1_655 8_564 114.2(2)
Na6 Na6 O53 3_755 1_655 54.33(13)
O53 Na6 O53 3_655 1_655 58.54(18)
O71 Na6 O53 1_655 1_655 129.4(3)
O42 Na6 O53 8_564 1_655 116.5(2)
Na6 Na6 O21 3_755 . 138.10(16)
O53 Na6 O21 3_655 . 66.58(18)
O71 Na6 O21 1_655 . 84.4(2)
O42 Na6 O21 8_564 . 74.1(2)
O53 Na6 O21 1_655 . 109.8(2)

loop_
_geom_bond_atom_site_label_1
_geom_bond_atom_site_label_2
_geom_bond_site_symmetry_2
_geom_bond_distance
Nd O51 . 2.379(5)
Nd O32 3_554 2.487(4)
Nd O32 1_554 2.487(4)
Nd O14 3 2.499(3)
Nd O14 . 2.499(3)
Nd O73X 2_564 2.513(7)
Nd O73X 4_564 2.513(7)
Nd O13 3 2.525(3)
Nd O13 . 2.525(3)
Nd P1 3 3.1834(12)
Nd P1 . 3.1834(12)
Nd Na3 . 3.673(3)
P1 O11 . 1.523(3)
P1 O12 . 1.538(3)
P1 O13 . 1.545(4)
P1 O14 . 1.565(3)
P1 Na3 . 3.035(3)
P1 Mg8 . 3.197(2)
P1 Na5 5_445 3.296(3)
O11 Mg5 3_655 2.079(3)
O11 Na5 5_445 2.507(4)
O11 Na3 . 2.613(4)
O12 Mg3 5_545 2.206(4)
O12 Mg2 . 2.224(3)
O12 Na4 2_664 2.445(4)
O13 Mg6 4_564 2.015(4)
O13 Na5 5_445 2.981(5)
O14 Mg8 . 2.026(3)
O14 Na3 . 2.381(4)
P2 O21 . 1.511(4)
P2 O22 . 1.538(4)
P2 O23 . 1.547(4)
P2 O24 . 1.554(3)
P2 Mg5 . 2.796(2)
P2 Mg7 3_655 2.868(2)
P2 Na1 6_554 3.027(2)
P2 Mg1 1_655 3.0952(17)
P2 Na3 1_655 3.174(2)
O21 Mg8 3_655 2.066(4)
O21 Mg7 3_655 2.614(5)
O21 Na6 . 2.727(7)
O22 Mg7 3_655 2.062(4)
O22 Na 2_664 2.293(4)
O22 Mg 2_664 2.293(4)
O22 Na1 6_554 2.464(4)
O23 Mg2 . 2.070(4)
O23 Mg5 . 2.191(4)
O23 Na1 6_554 2.520(4)
O24 Mg1 1_655 2.010(3)
O24 Mg5 . 2.192(4)
O24 Na3 1_655 2.308(4)
P3 O31 1_556 1.521(3)
P3 O33 . 1.538(3)
P3 O34 . 1.540(3)
P3 O32 . 1.546(4)
P3 Mg6 6_565 2.789(2)
P3 Na2 2_565 3.260(2)
P3 Na5 1_556 3.269(3)
P3 Na4 2_665 3.451(2)
O31 P3 1_554 1.521(3)
O31 Mg8 . 2.029(4)
O31 Na4 2_664 2.638(4)
O31 Na5 . 2.665(4)
O32 Mg . 2.160(4)
O32 Nd 1_556 2.487(4)
O32 Na2 2_565 2.775(5)
O33 Mg4 6_565 1.984(4)
O33 Mg6 6_565 2.171(4)
O33 Na5 1_556 2.844(5)
O34 Mg3 1_556 2.040(3)
O34 Mg6 6_565 2.200(4)
O34 Na2 2_565 2.629(4)
P4 O41 . 1.525(4)
P4 O42 . 1.528(4)
P4 O43 . 1.540(4)
P4 O44 . 1.543(4)
P4 Mg . 2.773(2)
P4 Mg7 6_565 2.780(2)
P4 Na2 2_565 3.124(2)
O41 Mg4 6_565 1.995(4)
O41 Mg . 2.289(6)
O41 Na1 5 2.386(5)
O42 Mg5 2_665 2.130(4)
O42 Mg7 6_565 2.332(5)
O42 Na6 8_465 2.696(7)
O43 Mg1 2_565 2.010(4)
O43 Mg . 2.133(4)
O43 Na2 2_565 2.465(4)
O44 Mg6 6_565 2.058(4)
O44 Mg7 6_565 2.117(4)
O44 Na2 2_565 2.606(5)
P5 O51 . 1.513(5)
P5 O52 . 1.519(5)
P5 O53 3 1.541(3)
P5 O53 . 1.541(3)
P5 Mg8 3 3.004(2)
P5 Mg8 . 3.004(2)
P5 Mg3 . 3.042(3)
P5 Na6 3_655 3.106(5)
P5 Na6 1_455 3.106(5)
O52 Mg3 . 1.964(5)
O52 Mg2 5_455 2.015(5)
O53 Mg8 . 2.040(4)
O53 Mg5 5_455 2.089(4)
O53 Na6 3_655 2.380(6)
O53 Na6 1_455 2.699(6)
P6 O61 3_655 1.524(4)
P6 O61 . 1.524(4)
P6 O62 . 1.526(5)
P6 O63 . 1.526(5)
P6 Mg8 . 2.934(2)
P6 Mg8 3_655 2.934(2)
P6 Na5 . 3.369(5)
O61 Mg5 7_655 2.004(4)
O61 Mg8 3_655 2.070(4)
O61 Na5 . 2.915(6)
O62 Mg2 . 2.011(6)
O62 Na4 2_664 2.548(6)
O62 Mg8 . 2.757(3)
O62 Mg8 3_655 2.757(3)
O63 Mg7 3_655 2.037(4)
O63 Mg7 . 2.037(4)
P7 P7 3 0.516(4)
P7 O73X . 1.316(8)
P7 O72X 3 1.424(7)
P7 O72X . 1.497(12)
P7 O71 . 1.534(5)
P7 O74X . 1.540(7)
P7 O73X 3 1.546(7)
P7 O74X 3 2.032(7)
P7 Mg6 . 2.929(3)
P7 Na 4_564 3.018(3)
P7 Mg 4_564 3.018(3)
P7 Mg1 . 3.119(3)
O71 P7 3 1.534(5)
O71 Mg1 . 2.046(5)
O71 Na6 1_455 2.387(7)
O71 Na6 3_655 2.387(7)
O72X O72X 3 0.41(6)
O72X P7 3 1.424(7)
O72X Mg4 . 2.129(8)
O72X Mg6 3 2.56(2)
O73X O73X 3 1.279(14)
O73X O74X . 1.332(11)
O73X P7 3 1.546(7)
O73X Na 4_564 2.233(7)
O73X Mg 4_564 2.233(7)
O73X Nd 2_565 2.513(7)
O74X Mg6 . 1.941(8)
O74X Na 4_564 1.954(8)
O74X Mg 4_564 1.954(8)
O74X P7 3 2.032(7)
P8 P8 3_655 0.304(16)
P8 O84X . 1.426(10)
P8 O82X 3_655 1.428(7)
P8 O84X 3_655 1.517(10)
P8 O81 . 1.525(6)
P8 O82X . 1.540(7)
P8 O83X 3_655 1.546(10)
P8 O83X . 1.846(10)
P8 Na 2_664 2.962(7)
P8 Mg 2_664 2.962(7)
P8 Mg6 3_655 3.185(7)
P8 Na 4_564 3.219(7)
O81 P8 3_655 1.525(6)
O81 Mg7 . 2.121(4)
O81 Mg7 3_655 2.121(4)
O81 Na1 6_554 2.796(7)
O82X O82X 3_655 1.091(13)
O82X P8 3_655 1.428(7)
O82X O83X . 1.652(9)
O82X Mg3 6_565 2.037(6)
O82X Mg6 . 2.342(7)
O82X Na2 5 2.853(8)
O83X P8 3_655 1.546(10)
O83X Na 4_564 1.984(7)
O83X Mg 4_564 1.984(7)
O83X Mg6 . 2.052(7)
O84X O84X 3_655 0.885(17)
O84X P8 3_655 1.517(10)
O84X Na 2_664 2.303(9)
O84X Mg 2_664 2.303(9)
O84X Mg4 5_545 2.509(10)
O84X Na4 . 2.745(10)
Mg1 O24 1_455 2.010(3)
Mg1 O24 3_655 2.010(3)
Mg1 O43 2_564 2.010(4)
Mg1 O43 4_564 2.010(4)
Mg1 P2 1_455 3.0952(17)
Mg1 P2 3_655 3.0952(17)
Mg1 P7 3 3.119(3)
Mg1 Na3 . 3.258(4)
Mg1 Na 4_564 3.400(3)
Mg1 Mg 4_564 3.400(3)
Mg2 O52 5_545 2.015(5)
Mg2 O23 3_655 2.070(4)
Mg2 O12 3_655 2.224(3)
Mg2 Mg3 5_545 2.984(3)
Mg2 Na4 2_664 3.222(4)
Mg2 Na1 6_554 3.540(4)
Mg2 Mg5 3_655 3.610(2)
Mg2 Mg5 . 3.610(2)
Mg3 O82X 8_464 2.037(6)
Mg3 O82X 6_564 2.037(6)
Mg3 O34 3_554 2.040(3)
Mg3 O34 1_554 2.040(3)
Mg3 O12 7 2.206(4)
Mg3 O12 5_455 2.206(4)
Mg3 Mg2 5_455 2.984(3)
Mg3 Na2 2_564 3.234(4)
Mg3 Na4 6_564 3.338(4)
Mg3 Mg6 8_464 3.421(3)
Mg4 O33 8_464 1.984(4)
Mg4 O33 6_564 1.984(4)
Mg4 O41 8_464 1.995(4)
Mg4 O41 6_564 1.995(4)
Mg4 O72X 3 2.129(8)
Mg4 O84X 5_455 2.509(10)
Mg4 O84X 7 2.509(10)
Mg4 Na1 2_564 3.279(4)
Mg4 Mg6 3 3.368(3)
Mg4 Mg6 . 3.368(3)
Mg4 Mg 6_564 3.514(3)
Mg5 O61 7_645 2.004(4)
Mg5 O11 3_655 2.079(3)
Mg5 O53 5_545 2.089(4)
Mg5 O42 2_664 2.130(4)
Mg5 Mg8 5_545 3.104(2)
Mg5 Na3 1_655 3.508(3)
Mg5 Na6 7_645 3.612(5)
Mg5 Na5 5_545 3.786(4)
Mg6 O13 4_565 2.015(4)
Mg6 O44 6_564 2.058(4)
Mg6 O33 6_564 2.171(4)
Mg6 O34 6_564 2.200(4)
Mg6 O72X 3 2.56(2)
Mg6 P3 6_564 2.789(2)
Mg6 P8 3_655 3.185(7)
Mg7 O22 3_655 2.062(4)
Mg7 O44 6_564 2.117(4)
Mg7 O42 6_564 2.332(5)
Mg7 O21 3_655 2.614(5)
Mg7 P4 6_564 2.780(2)
Mg7 P2 3_655 2.868(2)
Mg7 Mg7 3_655 3.181(4)
Mg7 Na6 3_655 3.481(6)
Mg7 Na1 6_554 3.525(4)
Mg7 Mg 4_564 3.597(3)
Mg8 O21 3_655 2.066(4)
Mg8 O61 3_655 2.070(4)
Mg8 Mg5 5_455 3.104(2)
Mg8 Na4 2_664 3.544(3)
Mg8 Na6 3_655 3.598(6)
Mg O74X 4_565 1.954(8)
Mg O83X 4_565 1.984(7)
Mg O73X 4_565 2.233(7)
Mg O22 2_665 2.293(4)
Mg O84X 2_665 2.303(9)
Mg P8 2_665 2.962(7)
Mg P7 4_565 3.018(3)
Mg Mg1 2_565 3.400(3)
Na1 O41 7_545 2.386(5)
Na1 O41 5_445 2.386(5)
Na1 O22 6 2.464(4)
Na1 O22 8_455 2.464(4)
Na1 O23 6 2.520(4)
Na1 O23 8_455 2.520(4)
Na1 O81 6 2.796(7)
Na1 P2 6 3.027(2)
Na1 P2 8_455 3.027(2)
Na1 Mg4 2_565 3.279(4)
Na1 P8 8_455 3.384(4)
Na1 P8 6 3.384(4)
Na2 O43 2_564 2.465(4)
Na2 O43 4_564 2.465(4)
Na2 O44 2_564 2.606(5)
Na2 O44 4_564 2.606(5)
Na2 O34 2_564 2.629(4)
Na2 O34 4_564 2.629(4)
Na2 O32 4_564 2.775(5)
Na2 O32 2_564 2.775(5)
Na2 O82X 5_445 2.853(8)
Na2 O82X 7_545 2.853(8)
Na2 P4 2_564 3.124(2)
Na2 P4 4_564 3.124(2)
Na3 O24 3_655 2.308(4)
Na3 O24 1_455 2.308(4)
Na3 O14 3 2.381(4)
Na3 O11 3 2.613(4)
Na3 P1 3 3.035(3)
Na3 P2 3_655 3.174(2)
Na3 P2 1_455 3.174(2)
Na3 Na5 5_445 3.470(5)
Na4 O12 2_665 2.445(4)
Na4 O12 4_565 2.445(4)
Na4 O62 2_665 2.548(6)
Na4 O31 4_565 2.638(4)
Na4 O31 2_665 2.638(4)
Na4 O84X 3_655 2.745(10)
Na4 Mg2 2_665 3.222(4)
Na4 P8 3_655 3.251(4)
Na4 Na5 2_665 3.319(5)
Na4 Mg3 6_565 3.338(4)
Na5 O11 5 2.507(4)
Na5 O11 7 2.507(4)
Na5 O31 3_655 2.665(4)
Na5 O33 1_554 2.844(5)
Na5 O33 3_654 2.844(5)
Na5 O61 3_655 2.915(6)
Na5 O13 7 2.981(5)
Na5 O13 5 2.981(5)
Na5 P3 1_554 3.269(3)
Na5 P3 3_654 3.269(3)
Na6 Na6 3_755 0.649(11)
Na6 O53 3_655 2.380(6)
Na6 O71 1_655 2.387(7)
Na6 O42 8_564 2.696(7)
Na6 O53 1_655 2.699(6)
Na6 P5 1_655 3.106(5)
Na6 P7 3_655 3.247(5)
Na6 P7 1_655 3.298(5)
Na6 Mg7 3_655 3.481(6)
Na6 Mg8 3_655 3.598(6)
Na6 Mg5 7_655 3.612(5)
